data_7007570
loop_
_publ_author_name
'Jones, Cameron'
'Schulten, Christian'
'Stasch, Andreas'

_publ_section_title
;
 The first complexes and cyclodimerisations of methylphosphaalkyne
 (P[triple bond]CMe).
;
_journal_issue 31
_journal_name_full 'Dalton transactions (Cambridge, England : 2003)'
_journal_page_first 3733
_journal_page_last 3735
_journal_paper_doi 10.1039/b607489h
_journal_year 2006
_chemical_formula_sum 'C26 H63 P5 Pt2'
_chemical_formula_weight 920.79
_chemical_name_systematic
;
?
;
_space_group_IT_number 61
_symmetry_cell_setting orthorhombic
_symmetry_space_group_name_Hall '-P 2bc 2ac'
_symmetry_space_group_name_H-M 'P c a b'
_atom_sites_solution_hydrogens geom
_atom_sites_solution_primary direct
_atom_sites_solution_secondary difmap
_audit_creation_method SHELXL-97
_cell_angle_alpha 90.00
_cell_angle_beta 90.00
_cell_angle_gamma 90.00
_cell_formula_units_Z 8
_cell_length_a 14.460(3)
_cell_length_b 20.302(4)
_cell_length_c 24.218(5)
_cell_measurement_temperature 150(2)
_cell_volume 7110(3)
_computing_structure_refinement 'SHELXL-97 (Sheldrick, 1997)'
_computing_structure_solution 'SHELXS-97 (Sheldrick, 1990)'
_diffrn_ambient_temperature 150(2)
_diffrn_measured_fraction_theta_full 0.996
_diffrn_measured_fraction_theta_max 0.996
_diffrn_measurement_device_type 'Nonius Kappa CCD'
_diffrn_radiation_monochromator graphite
_diffrn_radiation_source 'fine-focus sealed tube'
_diffrn_radiation_type MoK\a
_diffrn_radiation_wavelength 0.71073
_diffrn_reflns_av_R_equivalents 0.0268
_diffrn_reflns_av_sigmaI/netI 0.0337
_diffrn_reflns_limit_h_max 17
_diffrn_reflns_limit_h_min -17
_diffrn_reflns_limit_k_max 24
_diffrn_reflns_limit_k_min -24
_diffrn_reflns_limit_l_max 29
_diffrn_reflns_limit_l_min -29
_diffrn_reflns_number 13229
_diffrn_reflns_theta_full 26.00
_diffrn_reflns_theta_max 26.00
_diffrn_reflns_theta_min 2.94
_exptl_absorpt_coefficient_mu 8.100
_exptl_absorpt_correction_T_max 0.376
_exptl_absorpt_correction_T_min 0.140
_exptl_absorpt_correction_type multi-scan
_exptl_absorpt_process_details 'Sortav (Blessing, 1995)'
_exptl_crystal_colour colourless
_exptl_crystal_density_diffrn 1.720
_exptl_crystal_density_method 'not measured'
_exptl_crystal_description block
_exptl_crystal_F_000 3600
_exptl_crystal_size_max 0.40
_exptl_crystal_size_mid 0.30
_exptl_crystal_size_min 0.15
_refine_diff_density_max 1.533
_refine_diff_density_min -2.424
_refine_diff_density_rms 0.198
_refine_ls_extinction_method none
_refine_ls_goodness_of_fit_ref 1.245
_refine_ls_hydrogen_treatment constr
_refine_ls_matrix_type full
_refine_ls_number_parameters 340
_refine_ls_number_reflns 6945
_refine_ls_number_restraints 22
_refine_ls_restrained_S_all 1.245
_refine_ls_R_factor_all 0.0575
_refine_ls_R_factor_gt 0.0484
_refine_ls_shift/su_max 0.002
_refine_ls_shift/su_mean 0.000
_refine_ls_structure_factor_coef Fsqd
_refine_ls_weighting_details 'calc w=1/[\s^2^(Fo^2^)+(0.0283P)^2^+72.8915P] where P=(Fo^2^+2Fc^2^)/3'
_refine_ls_weighting_scheme calc
_refine_ls_wR_factor_gt 0.1112
_refine_ls_wR_factor_ref 0.1147
_reflns_number_gt 6011
_reflns_number_total 6945
_reflns_threshold_expression >2sigma(I)
_cod_data_source_file b607489h.txt
_cod_data_source_block compound4
_cod_original_cell_volume 7110(2)
_cod_original_sg_symbol_H-M Pcab
_cod_database_code 7007570

loop_
_symmetry_equiv_pos_as_xyz
'x, y, z'
'-x, -y+1/2, z+1/2'
'x+1/2, -y, -z+1/2'
'-x+1/2, y+1/2, -z'
'-x, -y, -z'
'x, y-1/2, -z-1/2'
'-x-1/2, y, z-1/2'
'x-1/2, -y-1/2, z'

loop_
_atom_site_label
_atom_site_type_symbol
_atom_site_fract_x
_atom_site_fract_y
_atom_site_fract_z
_atom_site_U_iso_or_equiv
_atom_site_adp_type
_atom_site_occupancy
_atom_site_symmetry_multiplicity
_atom_site_calc_flag
_atom_site_refinement_flags
_atom_site_disorder_assembly
_atom_site_disorder_group
Pt1 Pt 0.22710(2) 0.133966(16) 0.252207(12) 0.02965(11) Uani 1 1 d . . .
Pt2 Pt 0.23531(2) 0.133926(16) 0.382503(12) 0.02710(10) Uani 1 1 d . . .
P1 P 0.2888(4) 0.2119(3) 0.3166(2) 0.0312(17) Uani 0.555(12) 1 d PD A 1
P2 P 0.23789(18) 0.03415(12) 0.21053(10) 0.0375(5) Uani 1 1 d . A .
P3 P 0.12559(16) 0.19328(12) 0.20084(9) 0.0342(5) Uani 1 1 d . A .
P4 P 0.26865(17) 0.04718(12) 0.43783(9) 0.0351(5) Uani 1 1 d . A .
P5 P 0.12681(15) 0.19424(11) 0.42801(9) 0.0303(5) Uani 1 1 d . A .
C1 C 0.334(2) 0.1338(12) 0.3172(18) 0.019(7) Uani 0.555(12) 1 d PDU A 1
C2 C 0.4264(12) 0.0983(10) 0.3155(7) 0.045(5) Uani 0.555(12) 1 d PD A 1
H2A H 0.4669 0.1197 0.2885 0.068 Uiso 0.555(12) 1 calc PR A 1
H2B H 0.4167 0.0522 0.3048 0.068 Uiso 0.555(12) 1 calc PR A 1
H2C H 0.4553 0.1000 0.3521 0.068 Uiso 0.555(12) 1 calc PR A 1
C3 C 0.2244(9) -0.0338(5) 0.2599(5) 0.061(3) Uani 1 1 d . . .
H3A H 0.2296 -0.0761 0.2399 0.073 Uiso 1 1 calc R A .
H3B H 0.2753 -0.0318 0.2872 0.073 Uiso 1 1 calc R . .
C4 C 0.1339(11) -0.0320(7) 0.2898(5) 0.078(4) Uani 1 1 d . A .
H4A H 0.1316 0.0071 0.3136 0.117 Uiso 1 1 calc R . .
H4B H 0.1276 -0.0717 0.3125 0.117 Uiso 1 1 calc R . .
H4C H 0.0832 -0.0302 0.2630 0.117 Uiso 1 1 calc R . .
C5 C 0.1594(7) 0.0098(5) 0.1548(4) 0.043(2) Uani 1 1 d . . .
H5A H 0.0955 0.0120 0.1693 0.052 Uiso 1 1 calc R A .
H5B H 0.1644 0.0431 0.1251 0.052 Uiso 1 1 calc R . .
C6 C 0.1729(10) -0.0583(6) 0.1286(5) 0.069(4) Uani 1 1 d . A .
H6A H 0.2324 -0.0596 0.1092 0.103 Uiso 1 1 calc R . .
H6B H 0.1228 -0.0668 0.1023 0.103 Uiso 1 1 calc R . .
H6C H 0.1721 -0.0921 0.1575 0.103 Uiso 1 1 calc R . .
C7 C 0.3493(7) 0.0181(6) 0.1809(4) 0.057(3) Uani 1 1 d . . .
H7A H 0.3971 0.0225 0.2099 0.069 Uiso 1 1 calc R A .
H7B H 0.3510 -0.0279 0.1673 0.069 Uiso 1 1 calc R . .
C8 C 0.3725(9) 0.0645(7) 0.1333(5) 0.073(4) Uani 1 1 d . A .
H8A H 0.3199 0.0668 0.1079 0.110 Uiso 1 1 calc R . .
H8B H 0.4269 0.0480 0.1136 0.110 Uiso 1 1 calc R . .
H8C H 0.3857 0.1085 0.1479 0.110 Uiso 1 1 calc R . .
C9 C 0.1785(8) 0.2227(6) 0.1357(4) 0.057(3) Uani 1 1 d . . .
H9A H 0.2010 0.1845 0.1142 0.069 Uiso 1 1 calc R A .
H9B H 0.1311 0.2458 0.1134 0.069 Uiso 1 1 calc R . .
C10 C 0.2602(9) 0.2702(8) 0.1473(6) 0.085(5) Uani 1 1 d . A .
H10A H 0.2366 0.3110 0.1636 0.127 Uiso 1 1 calc R . .
H10B H 0.2920 0.2803 0.1125 0.127 Uiso 1 1 calc R . .
H10C H 0.3037 0.2493 0.1729 0.127 Uiso 1 1 calc R . .
C11 C 0.0227(7) 0.1533(6) 0.1726(5) 0.058(3) Uani 1 1 d . . .
H11A H -0.0133 0.1857 0.1510 0.069 Uiso 1 1 calc R A .
H11B H 0.0419 0.1175 0.1473 0.069 Uiso 1 1 calc R . .
C12 C -0.0389(9) 0.1244(8) 0.2183(7) 0.097(5) Uani 1 1 d . A .
H12A H -0.0024 0.0944 0.2412 0.146 Uiso 1 1 calc R . .
H12B H -0.0904 0.1003 0.2015 0.146 Uiso 1 1 calc R . .
H12C H -0.0632 0.1602 0.2412 0.146 Uiso 1 1 calc R . .
C13 C 0.0800(9) 0.2675(5) 0.2313(5) 0.061(3) Uani 1 1 d . . .
H13A H 0.0470 0.2552 0.2656 0.073 Uiso 1 1 calc R A .
H13B H 0.1328 0.2957 0.2421 0.073 Uiso 1 1 calc R . .
C14 C 0.0146(9) 0.3087(6) 0.1960(6) 0.074(4) Uani 1 1 d . A .
H14A H 0.0471 0.3238 0.1629 0.111 Uiso 1 1 calc R . .
H14B H -0.0066 0.3469 0.2173 0.111 Uiso 1 1 calc R . .
H14C H -0.0388 0.2818 0.1852 0.111 Uiso 1 1 calc R . .
C15 C 0.3331(7) -0.0204(5) 0.4071(4) 0.048(3) Uani 1 1 d . . .
H15A H 0.2944 -0.0394 0.3774 0.058 Uiso 1 1 calc R A .
H15B H 0.3887 -0.0015 0.3893 0.058 Uiso 1 1 calc R . .
C16 C 0.3651(11) -0.0769(6) 0.4436(5) 0.079(4) Uani 1 1 d . A .
H16A H 0.4116 -0.0609 0.4697 0.118 Uiso 1 1 calc R . .
H16B H 0.3921 -0.1117 0.4206 0.118 Uiso 1 1 calc R . .
H16C H 0.3121 -0.0947 0.4640 0.118 Uiso 1 1 calc R . .
C17 C 0.3428(9) 0.0756(6) 0.4955(5) 0.066(3) Uani 1 1 d . . .
H17A H 0.3043 0.1017 0.5212 0.079 Uiso 1 1 calc R A .
H17B H 0.3652 0.0365 0.5159 0.079 Uiso 1 1 calc R . .
C18 C 0.4215(11) 0.1147(8) 0.4800(7) 0.105(6) Uani 1 1 d . A .
H18A H 0.4645 0.0877 0.4584 0.157 Uiso 1 1 calc R . .
H18B H 0.4527 0.1308 0.5133 0.157 Uiso 1 1 calc R . .
H18C H 0.4010 0.1522 0.4577 0.157 Uiso 1 1 calc R . .
C19 C 0.1806(8) 0.0023(5) 0.4784(4) 0.055(3) Uani 1 1 d . . .
H19A H 0.2122 -0.0320 0.5006 0.066 Uiso 1 1 calc R A .
H19B H 0.1513 0.0335 0.5044 0.066 Uiso 1 1 calc R . .
C20 C 0.1059(10) -0.0301(7) 0.4447(6) 0.084(4) Uani 1 1 d . A .
H20A H 0.0740 0.0032 0.4225 0.126 Uiso 1 1 calc R . .
H20B H 0.0614 -0.0515 0.4695 0.126 Uiso 1 1 calc R . .
H20C H 0.1336 -0.0632 0.4203 0.126 Uiso 1 1 calc R . .
C21 C 0.1595(8) 0.2800(5) 0.4370(5) 0.053(3) Uani 1 1 d . . .
H21A H 0.1642 0.3012 0.4003 0.064 Uiso 1 1 calc R A .
H21B H 0.1105 0.3030 0.4580 0.064 Uiso 1 1 calc R . .
C22 C 0.2526(8) 0.2879(6) 0.4677(6) 0.065(3) Uani 1 1 d . A .
H22A H 0.2466 0.2707 0.5053 0.097 Uiso 1 1 calc R . .
H22B H 0.2693 0.3346 0.4691 0.097 Uiso 1 1 calc R . .
H22C H 0.3008 0.2634 0.4480 0.097 Uiso 1 1 calc R . .
C23 C 0.0927(8) 0.1689(6) 0.4971(4) 0.052(3) Uani 1 1 d . . .
H23A H 0.0663 0.1240 0.4944 0.062 Uiso 1 1 calc R A .
H23B H 0.1494 0.1656 0.5198 0.062 Uiso 1 1 calc R . .
C24 C 0.0220(9) 0.2128(7) 0.5289(5) 0.072(4) Uani 1 1 d . A .
H24A H 0.0479 0.2570 0.5338 0.109 Uiso 1 1 calc R . .
H24B H 0.0093 0.1933 0.5651 0.109 Uiso 1 1 calc R . .
H24C H -0.0356 0.2158 0.5077 0.109 Uiso 1 1 calc R . .
C25 C 0.0163(7) 0.2036(7) 0.3925(5) 0.062(3) Uani 1 1 d . . .
H25A H -0.0245 0.2323 0.4148 0.074 Uiso 1 1 calc R A .
H25B H 0.0269 0.2257 0.3566 0.074 Uiso 1 1 calc R . .
C26 C -0.0333(10) 0.1373(7) 0.3821(6) 0.087(4) Uani 1 1 d U A .
H26A H 0.0065 0.1087 0.3598 0.130 Uiso 1 1 calc R . .
H26B H -0.0914 0.1453 0.3625 0.130 Uiso 1 1 calc R . .
H26C H -0.0463 0.1160 0.4176 0.130 Uiso 1 1 calc R . .
P1A P 0.3475(9) 0.1227(7) 0.3133(6) 0.040(3) Uani 0.445(12) 1 d PD A 2
C1A C 0.2748(18) 0.1909(10) 0.3142(14) 0.032(8) Uani 0.445(12) 1 d PDU A 2
C2A C 0.2843(17) 0.2654(10) 0.3145(8) 0.043(6) Uani 0.445(12) 1 d PD A 2
H2A1 H 0.3251 0.2788 0.3448 0.065 Uiso 0.445(12) 1 calc PR A 2
H2A2 H 0.2232 0.2855 0.3195 0.065 Uiso 0.445(12) 1 calc PR A 2
H2A3 H 0.3106 0.2800 0.2793 0.065 Uiso 0.445(12) 1 calc PR A 2

loop_
_atom_site_aniso_label
_atom_site_aniso_U_11
_atom_site_aniso_U_22
_atom_site_aniso_U_33
_atom_site_aniso_U_23
_atom_site_aniso_U_13
_atom_site_aniso_U_12
Pt1 0.0371(2) 0.03131(19) 0.02049(17) 0.00030(13) 0.00013(12) 0.00295(14)
Pt2 0.03158(18) 0.02883(18) 0.02089(17) 0.00094(12) 0.00078(12) -0.00212(14)
P1 0.038(3) 0.031(4) 0.024(2) 0.002(2) 0.0012(18) -0.008(2)
P2 0.0492(14) 0.0349(12) 0.0284(12) -0.0027(10) -0.0039(10) 0.0101(11)
P3 0.0373(12) 0.0367(13) 0.0288(11) 0.0013(10) -0.0044(9) 0.0046(10)
P4 0.0443(13) 0.0364(12) 0.0246(11) 0.0042(9) -0.0017(10) -0.0023(10)
P5 0.0317(11) 0.0303(12) 0.0288(11) -0.0008(9) 0.0035(9) -0.0010(9)
C1 0.019(8) 0.022(7) 0.015(8) 0.000(4) -0.006(5) -0.001(4)
C2 0.034(10) 0.072(13) 0.030(9) -0.002(9) 0.007(7) 0.002(9)
C3 0.097(10) 0.030(5) 0.056(7) 0.001(5) -0.018(7) 0.012(6)
C4 0.112(12) 0.064(8) 0.058(8) 0.022(7) 0.010(8) -0.020(8)
C5 0.054(6) 0.037(5) 0.039(5) -0.004(4) -0.005(5) 0.002(5)
C6 0.112(11) 0.043(7) 0.052(7) -0.013(5) -0.023(7) 0.006(7)
C7 0.046(6) 0.076(8) 0.050(6) -0.023(6) 0.000(5) 0.010(6)
C8 0.064(8) 0.110(11) 0.045(7) -0.019(7) 0.010(6) -0.003(8)
C9 0.063(7) 0.071(8) 0.038(6) 0.010(5) -0.002(5) 0.028(6)
C10 0.062(8) 0.110(12) 0.082(10) 0.048(9) 0.007(7) -0.008(8)
C11 0.041(6) 0.053(7) 0.079(8) -0.005(6) -0.016(5) 0.007(5)
C12 0.044(7) 0.103(12) 0.145(15) 0.022(11) -0.006(8) -0.039(8)
C13 0.086(9) 0.046(7) 0.051(7) -0.003(5) 0.005(6) 0.014(6)
C14 0.082(9) 0.044(7) 0.097(10) -0.013(7) -0.009(8) 0.030(6)
C15 0.051(6) 0.055(6) 0.039(6) 0.011(5) 0.010(5) 0.015(5)
C16 0.109(11) 0.061(8) 0.066(8) 0.012(7) -0.002(8) 0.043(8)
C17 0.076(8) 0.068(8) 0.054(7) 0.013(6) -0.027(6) 0.005(7)
C18 0.083(10) 0.111(13) 0.120(13) 0.036(10) -0.055(10) -0.042(9)
C19 0.075(8) 0.052(6) 0.037(6) 0.015(5) 0.009(5) 0.011(6)
C20 0.085(10) 0.078(10) 0.089(10) 0.023(8) 0.010(8) -0.033(8)
C21 0.059(7) 0.037(6) 0.064(7) -0.005(5) 0.015(6) -0.001(5)
C22 0.057(7) 0.054(7) 0.083(9) -0.029(6) 0.005(6) -0.009(6)
C23 0.061(7) 0.050(6) 0.044(6) 0.003(5) 0.015(5) 0.014(5)
C24 0.089(9) 0.079(9) 0.049(7) 0.003(6) 0.030(6) 0.025(7)
C25 0.040(6) 0.095(10) 0.050(7) -0.014(6) -0.009(5) 0.006(6)
C26 0.077(6) 0.088(7) 0.095(7) -0.024(6) -0.005(5) -0.009(5)
P1A 0.041(6) 0.057(6) 0.022(4) 0.000(4) 0.004(4) 0.001(4)
C1A 0.034(9) 0.030(10) 0.031(9) 0.004(5) -0.005(5) 0.001(5)
C2A 0.060(15) 0.036(15) 0.032(11) -0.001(9) -0.019(10) -0.021(11)

loop_
_atom_type_symbol
_atom_type_description
_atom_type_scat_dispersion_real
_atom_type_scat_dispersion_imag
_atom_type_scat_source
C C 0.0033 0.0016 'International Tables Vol C Tables 4.2.6.8 and 6.1.1.4'
H H 0.0000 0.0000 'International Tables Vol C Tables 4.2.6.8 and 6.1.1.4'
P P 0.1023 0.0942 'International Tables Vol C Tables 4.2.6.8 and 6.1.1.4'
Pt Pt -1.7033 8.3905 'International Tables Vol C Tables 4.2.6.8 and 6.1.1.4'

loop_
_geom_angle_atom_site_label_1
_geom_angle_atom_site_label_2
_geom_angle_atom_site_label_3
_geom_angle
_geom_angle_site_symmetry_1
_geom_angle_site_symmetry_3
_geom_angle_publ_flag
C1A Pt1 C1 39.7(9) . . ?
C1A Pt1 P2 145.0(6) . . ?
C1 Pt1 P2 105.5(6) . . ?
C1A Pt1 P3 109.0(6) . . ?
C1 Pt1 P3 147.7(6) . . ?
P2 Pt1 P3 105.93(9) . . ?
C1A Pt1 P1A 47.0(6) . . ?
C1 Pt1 P1A 7.6(9) . . ?
P2 Pt1 P1A 98.3(3) . . ?
P3 Pt1 P1A 153.7(3) . . ?
C1A Pt1 P1 7.5(9) . . ?
C1 Pt1 P1 43.5(5) . . ?
P2 Pt1 P1 148.66(15) . . ?
P3 Pt1 P1 104.34(15) . . ?
P1A Pt1 P1 50.5(4) . . ?
C1A Pt2 C1 39.9(9) . . ?
C1A Pt2 P4 146.9(6) . . ?
C1 Pt2 P4 107.2(6) . . ?
C1A Pt2 P5 105.8(6) . . ?
C1 Pt2 P5 145.3(6) . . ?
P4 Pt2 P5 106.19(8) . . ?
C1A Pt2 P1A 45.7(6) . . ?
C1 Pt2 P1A 5.9(8) . . ?
P4 Pt2 P1A 101.5(3) . . ?
P5 Pt2 P1A 151.2(3) . . ?
C1A Pt2 P1 9.9(8) . . ?
C1 Pt2 P1 44.3(6) . . ?
P4 Pt2 P1 147.74(15) . . ?
P5 Pt2 P1 101.03(15) . . ?
P1A Pt2 P1 50.2(4) . . ?
C1 P1 Pt2 60.2(13) . . ?
C1 P1 Pt1 62.4(13) . . ?
Pt2 P1 Pt1 82.9(2) . . ?
C7 P2 C5 102.3(5) . . ?
C7 P2 C3 102.7(6) . . ?
C5 P2 C3 102.2(5) . . ?
C7 P2 Pt1 113.7(4) . . ?
C5 P2 Pt1 121.8(3) . . ?
C3 P2 Pt1 112.0(4) . . ?
C13 P3 C11 103.1(6) . . ?
C13 P3 C9 103.3(5) . . ?
C11 P3 C9 99.3(6) . . ?
C13 P3 Pt1 117.1(4) . . ?
C11 P3 Pt1 119.7(4) . . ?
C9 P3 Pt1 111.8(3) . . ?
C15 P4 C19 101.4(5) . . ?
C15 P4 C17 104.3(6) . . ?
C19 P4 C17 98.7(5) . . ?
C15 P4 Pt2 117.0(3) . . ?
C19 P4 Pt2 123.5(4) . . ?
C17 P4 Pt2 109.1(4) . . ?
C21 P5 C23 103.4(5) . . ?
C21 P5 C25 100.6(6) . . ?
C23 P5 C25 103.0(5) . . ?
C21 P5 Pt2 113.2(4) . . ?
C23 P5 Pt2 118.7(3) . . ?
C25 P5 Pt2 115.5(4) . . ?
C2 C1 P1 141(2) . . ?
C2 C1 Pt2 128(2) . . ?
P1 C1 Pt2 75.5(11) . . ?
C2 C1 Pt1 127(2) . . ?
P1 C1 Pt1 74.1(11) . . ?
Pt2 C1 Pt1 93.5(12) . . ?
C4 C3 P2 113.0(8) . . ?
C6 C5 P2 118.0(8) . . ?
C8 C7 P2 112.8(9) . . ?
C10 C9 P3 111.3(8) . . ?
C12 C11 P3 111.8(9) . . ?
C14 C13 P3 117.1(8) . . ?
C16 C15 P4 119.2(8) . . ?
C18 C17 P4 115.6(10) . . ?
C20 C19 P4 115.0(8) . . ?
C22 C21 P5 112.6(8) . . ?
C24 C23 P5 118.0(8) . . ?
C26 C25 P5 113.1(10) . . ?
C1A P1A Pt1 58.0(11) . . ?
C1A P1A Pt2 59.6(11) . . ?
Pt1 P1A Pt2 85.7(4) . . ?
C2A C1A P1A 138(2) . . ?
C2A C1A Pt1 127(2) . . ?
P1A C1A Pt1 74.9(10) . . ?
C2A C1A Pt2 125(2) . . ?
P1A C1A Pt2 74.7(10) . . ?
Pt1 C1A Pt2 100.2(11) . . ?

loop_
_geom_bond_atom_site_label_1
_geom_bond_atom_site_label_2
_geom_bond_distance
_geom_bond_site_symmetry_2
_geom_bond_publ_flag
Pt1 C1A 2.02(3) . ?
Pt1 C1 2.21(4) . ?
Pt1 P2 2.269(2) . ?
Pt1 P3 2.270(2) . ?
Pt1 P1A 2.296(15) . ?
Pt1 P1 2.394(7) . ?
Pt2 C1A 2.10(3) . ?
Pt2 C1 2.13(4) . ?
Pt2 P4 2.265(2) . ?
Pt2 P5 2.275(2) . ?
Pt2 P1A 2.345(14) . ?
Pt2 P1 2.376(6) . ?
P1 C1 1.715(17) . ?
P2 C7 1.794(11) . ?
P2 C5 1.831(10) . ?
P2 C3 1.835(11) . ?
P3 C13 1.803(11) . ?
P3 C11 1.828(11) . ?
P3 C9 1.852(11) . ?
P4 C15 1.819(10) . ?
P4 C19 1.848(11) . ?
P4 C17 1.854(11) . ?
P5 C21 1.817(10) . ?
P5 C23 1.819(10) . ?
P5 C25 1.825(10) . ?
C1 C2 1.518(17) . ?
C3 C4 1.496(18) . ?
C5 C6 1.534(14) . ?
C7 C8 1.526(17) . ?
C9 C10 1.550(18) . ?
C11 C12 1.536(18) . ?
C13 C14 1.524(16) . ?
C15 C16 1.519(14) . ?
C17 C18 1.437(18) . ?
C19 C20 1.505(17) . ?
C21 C22 1.545(16) . ?
C23 C24 1.560(14) . ?
C25 C26 1.544(18) . ?
P1A C1A 1.740(17) . ?
C1A C2A 1.519(17) . ?
